data_7057078
loop_
_publ_author_name
'Nguyen, Alex L.'
'Griffin, Kaitlin E.'
'Zhou, Zehua'
'Fronczek, Frank R.'
'Smith, Kevin M.'
'Vicente, M. Gra\,ca H.'

_publ_section_title
;
 Syntheses of 1,2,3-triazole-BODIPYs bearing up to three carbohydrate
 units
;
_journal_issue 10
_journal_name_full 'New Journal of Chemistry'
_journal_page_first 8241
_journal_paper_doi 10.1039/C8NJ00041G
_journal_volume 42
_journal_year 2018
_chemical_formula_moiety 'C33 H36 B F2 N5 O'
_chemical_formula_sum 'C33 H36 B F2 N5 O'
_chemical_formula_weight 567.48
_space_group_IT_number 2
_space_group_name_Hall '-P 1'
_space_group_name_H-M_alt 'P -1'
_symmetry_cell_setting triclinic
_symmetry_space_group_name_Hall '-P 1'
_symmetry_space_group_name_H-M 'P -1'
_atom_sites_solution_hydrogens geom
_atom_sites_solution_primary direct
_atom_sites_solution_secondary difmap
_audit_creation_method SHELXL-97
_audit_update_record
;
2017-10-17 deposited with the CCDC.
2018-03-01 downloaded from the CCDC.
;
_cell_angle_alpha 67.466(2)
_cell_angle_beta 72.869(2)
_cell_angle_gamma 84.364(2)
_cell_formula_units_Z 2
_cell_length_a 11.1039(3)
_cell_length_b 11.3734(3)
_cell_length_c 12.9720(4)
_cell_measurement_reflns_used 5542
_cell_measurement_temperature 90.0(5)
_cell_measurement_theta_max 30.48
_cell_measurement_theta_min 2.22
_cell_volume 1445.82(8)
_computing_cell_refinement 'Bruker SAINT'
_computing_data_collection 'Bruker APEX2'
_computing_data_reduction 'Bruker SAINT'
_computing_molecular_graphics 'ORTEP-3 for Windows (Farrugia, 2012)'
_computing_publication_material 'SHELXL-97 (Sheldrick, 2008)'
_computing_structure_refinement 'SHELXL-97 (Sheldrick, 2008)'
_computing_structure_solution 'SHELXS-97 (Sheldrick, 2008)'
_diffrn_ambient_temperature 90.0(5)
_diffrn_measured_fraction_theta_full 1.000
_diffrn_measured_fraction_theta_max 0.997
_diffrn_measurement_device_type 'Bruker Kappa APEX-II DUO'
_diffrn_measurement_method '\f and \w scans'
_diffrn_radiation_monochromator 'TRIUMPH curved graphite'
_diffrn_radiation_source 'fine-focus sealed tube'
_diffrn_radiation_type MoK\a
_diffrn_radiation_wavelength 0.71073
_diffrn_reflns_av_R_equivalents 0.0402
_diffrn_reflns_av_sigmaI/netI 0.0635
_diffrn_reflns_limit_h_max 15
_diffrn_reflns_limit_h_min -15
_diffrn_reflns_limit_k_max 16
_diffrn_reflns_limit_k_min -16
_diffrn_reflns_limit_l_max 18
_diffrn_reflns_limit_l_min -18
_diffrn_reflns_number 26387
_diffrn_reflns_theta_full 25.00
_diffrn_reflns_theta_max 30.53
_diffrn_reflns_theta_min 1.77
_exptl_absorpt_coefficient_mu 0.089
_exptl_absorpt_correction_T_max 0.9965
_exptl_absorpt_correction_T_min 0.8869
_exptl_absorpt_correction_type multi-scan
_exptl_absorpt_process_details 'SADABS (Sheldrick, 2004)'
_exptl_crystal_colour orange
_exptl_crystal_density_diffrn 1.304
_exptl_crystal_density_method 'not measured'
_exptl_crystal_description plate
_exptl_crystal_F_000 600
_exptl_crystal_recrystallization_method 'Re-crystallisation from solvent: hexane/ethyl acetate'
_exptl_crystal_size_max 0.28
_exptl_crystal_size_mid 0.20
_exptl_crystal_size_min 0.04
_refine_diff_density_max 0.372
_refine_diff_density_min -0.297
_refine_diff_density_rms 0.055
_refine_ls_extinction_method none
_refine_ls_goodness_of_fit_ref 1.007
_refine_ls_hydrogen_treatment constr
_refine_ls_matrix_type full
_refine_ls_number_parameters 385
_refine_ls_number_reflns 8843
_refine_ls_number_restraints 0
_refine_ls_restrained_S_all 1.007
_refine_ls_R_factor_all 0.0966
_refine_ls_R_factor_gt 0.0525
_refine_ls_shift/su_max 0.000
_refine_ls_shift/su_mean 0.000
_refine_ls_structure_factor_coef Fsqd
_refine_ls_weighting_details 'calc w=1/[\s^2^(Fo^2^)+(0.0599P)^2^+0.2768P] where P=(Fo^2^+2Fc^2^)/3'
_refine_ls_weighting_scheme calc
_refine_ls_wR_factor_gt 0.1125
_refine_ls_wR_factor_ref 0.1290
_reflns_number_gt 5772
_reflns_number_total 8843
_reflns_threshold_expression I>2\s(I)
_cod_data_source_file c8nj00041g2.cif
_cod_data_source_block Cmpd4a
_cod_depositor_comments
;
The following automatic conversions were performed:

'_symmetry_cell_setting' value 'Triclinic' changed to 'triclinic'
according to
/home/data/users/saulius/crontab/automatic-downloads/rss-feeds/RSC/lib/dictionaries/cif_core.dic
dictionary named 'cif_core.dic' version 2.4.2 from 2011-04-26.

Automatic conversion script
Id: cif_fix_values 4973 2017-02-22 13:04:09Z antanas 

 Adding full bibliography for 7057078--7057079.cif.
;
_cod_original_cell_volume 1445.82(7)
_cod_original_sg_symbol_H-M 'P -1   '
_cod_database_code 7057078

loop_
_symmetry_equiv_pos_as_xyz
'x, y, z'
'-x, -y, -z'

loop_
_atom_site_label
_atom_site_type_symbol
_atom_site_fract_x
_atom_site_fract_y
_atom_site_fract_z
_atom_site_U_iso_or_equiv
_atom_site_adp_type
_atom_site_occupancy
_atom_site_symmetry_multiplicity
_atom_site_calc_flag
_atom_site_refinement_flags
F1 F 0.09187(8) 0.71674(9) 0.81009(8) 0.0272(2) Uani 1 1 d .
F2 F 0.07571(8) 0.93048(9) 0.72095(9) 0.0279(2) Uani 1 1 d .
O1 O 0.88336(9) 0.65367(9) 0.35067(9) 0.0180(2) Uani 1 1 d .
N1 N 0.19391(10) 0.81324(11) 0.60488(10) 0.0150(2) Uani 1 1 d .
N2 N 0.27625(10) 0.84735(11) 0.74969(10) 0.0141(2) Uani 1 1 d .
N3 N 1.14028(12) 0.49045(13) 0.30668(12) 0.0215(3) Uani 1 1 d .
N4 N 1.23114(12) 0.49715(13) 0.21289(12) 0.0241(3) Uani 1 1 d .
N5 N 1.17827(12) 0.53187(12) 0.12451(11) 0.0212(3) Uani 1 1 d .
C1 C 0.11876(13) 0.81123(14) 0.54072(13) 0.0171(3) Uani 1 1 d .
C2 C 0.19123(14) 0.78813(14) 0.44104(13) 0.0175(3) Uani 1 1 d .
C3 C 0.31519(13) 0.77328(13) 0.44586(12) 0.0156(3) Uani 1 1 d .
C4 C 0.31720(13) 0.78904(13) 0.54972(12) 0.0144(3) Uani 1 1 d .
C5 C 0.41667(13) 0.78873(13) 0.59543(12) 0.0135(3) Uani 1 1 d .
C6 C 0.39758(12) 0.82061(13) 0.69312(12) 0.0134(3) Uani 1 1 d .
C7 C 0.48281(13) 0.83920(14) 0.74916(13) 0.0159(3) Uani 1 1 d .
C8 C 0.41062(14) 0.87787(14) 0.83861(13) 0.0174(3) Uani 1 1 d .
C9 C 0.28400(14) 0.88029(13) 0.83741(12) 0.0166(3) Uani 1 1 d .
C10 C -0.02102(13) 0.82761(15) 0.57536(15) 0.0226(3) Uani 1 1 d .
H10A H -0.0635 0.7471 0.5950 0.034 Uiso 1 1 calc R
H10B H -0.0459 0.8939 0.5106 0.034 Uiso 1 1 calc R
H10C H -0.0451 0.8524 0.6431 0.034 Uiso 1 1 calc R
C11 C 0.14117(15) 0.78214(16) 0.34758(14) 0.0241(3) Uani 1 1 d .
H11A H 0.0486 0.7687 0.3779 0.029 Uiso 1 1 calc R
H11B H 0.1778 0.7081 0.3277 0.029 Uiso 1 1 calc R
C12 C 0.17077(16) 0.90209(17) 0.23768(14) 0.0282(4) Uani 1 1 d .
H12A H 0.1363 0.9761 0.2570 0.042 Uiso 1 1 calc R
H12B H 0.1327 0.8944 0.1813 0.042 Uiso 1 1 calc R
H12C H 0.2623 0.9128 0.2041 0.042 Uiso 1 1 calc R
C13 C 0.42313(14) 0.74998(15) 0.35489(13) 0.0200(3) Uani 1 1 d .
H13A H 0.3906 0.7270 0.3025 0.030 Uiso 1 1 calc R
H13B H 0.4739 0.6803 0.3923 0.030 Uiso 1 1 calc R
H13C H 0.4755 0.8274 0.3103 0.030 Uiso 1 1 calc R
C14 C 0.62308(13) 0.82463(16) 0.71895(14) 0.0216(3) Uani 1 1 d .
H14A H 0.6623 0.8937 0.6458 0.032 Uiso 1 1 calc R
H14B H 0.6444 0.7426 0.7103 0.032 Uiso 1 1 calc R
H14C H 0.6542 0.8280 0.7810 0.032 Uiso 1 1 calc R
C15 C 0.45636(15) 0.90598(15) 0.92483(13) 0.0216(3) Uani 1 1 d .
H15A H 0.4013 0.9703 0.9488 0.026 Uiso 1 1 calc R
H15B H 0.5427 0.9428 0.8870 0.026 Uiso 1 1 calc R
C16 C 0.45739(16) 0.78781(16) 1.03261(14) 0.0254(3) Uani 1 1 d .
H16A H 0.3715 0.7528 1.0721 0.038 Uiso 1 1 calc R
H16B H 0.4891 0.8109 1.0854 0.038 Uiso 1 1 calc R
H16C H 0.5121 0.7239 1.0095 0.038 Uiso 1 1 calc R
C17 C 0.17011(14) 0.90818(15) 0.92019(14) 0.0228(3) Uani 1 1 d .
H17A H 0.1264 0.9811 0.8772 0.034 Uiso 1 1 calc R
H17B H 0.1959 0.9280 0.9778 0.034 Uiso 1 1 calc R
H17C H 0.1133 0.8336 0.9598 0.034 Uiso 1 1 calc R
C18 C 0.54365(12) 0.75224(13) 0.53813(12) 0.0136(3) Uani 1 1 d .
C19 C 0.57414(13) 0.62436(14) 0.56593(12) 0.0165(3) Uani 1 1 d .
H19 H 0.5165 0.5615 0.6267 0.020 Uiso 1 1 calc R
C20 C 0.68730(13) 0.58662(14) 0.50665(13) 0.0170(3) Uani 1 1 d .
H20 H 0.7068 0.4989 0.5263 0.020 Uiso 1 1 calc R
C21 C 0.77143(12) 0.67894(14) 0.41828(12) 0.0144(3) Uani 1 1 d .
C22 C 0.74431(13) 0.80776(14) 0.39239(13) 0.0165(3) Uani 1 1 d .
H22 H 0.8036 0.8707 0.3341 0.020 Uiso 1 1 calc R
C23 C 0.63101(13) 0.84368(14) 0.45164(13) 0.0164(3) Uani 1 1 d .
H23 H 0.6125 0.9315 0.4333 0.020 Uiso 1 1 calc R
C24 C 0.91035(13) 0.52234(14) 0.36731(13) 0.0181(3) Uani 1 1 d .
H24A H 0.8409 0.4823 0.3582 0.022 Uiso 1 1 calc R
H24B H 0.9199 0.4749 0.4463 0.022 Uiso 1 1 calc R
C25 C 1.02960(13) 0.52000(14) 0.27808(13) 0.0171(3) Uani 1 1 d .
C26 C 1.05335(14) 0.54616(15) 0.16181(14) 0.0210(3) Uani 1 1 d .
H26 H 0.9945 0.5693 0.1172 0.025 Uiso 1 1 calc R
C27 C 1.25736(17) 0.54852(17) 0.00794(15) 0.0302(4) Uani 1 1 d .
H27A H 1.3463 0.5566 0.0051 0.036 Uiso 1 1 calc R
H27B H 1.2348 0.6292 -0.0477 0.036 Uiso 1 1 calc R
C28 C 1.24652(14) 0.44177(15) -0.03123(14) 0.0197(3) Uani 1 1 d .
C29 C 1.18907(14) 0.32553(15) 0.04308(13) 0.0202(3) Uani 1 1 d .
H29 H 1.1525 0.3101 0.1232 0.024 Uiso 1 1 calc R
C30 C 1.18468(15) 0.23099(15) 0.00084(14) 0.0237(3) Uani 1 1 d .
H30 H 1.1446 0.1515 0.0522 0.028 Uiso 1 1 calc R
C31 C 1.23853(15) 0.25233(16) -0.11573(14) 0.0237(3) Uani 1 1 d .
H31 H 1.2361 0.1876 -0.1445 0.028 Uiso 1 1 calc R
C32 C 1.29598(14) 0.36883(16) -0.19000(14) 0.0226(3) Uani 1 1 d .
H32 H 1.3332 0.3840 -0.2700 0.027 Uiso 1 1 calc R
C33 C 1.29951(14) 0.46293(15) -0.14843(13) 0.0216(3) Uani 1 1 d .
H33 H 1.3384 0.5429 -0.2002 0.026 Uiso 1 1 calc R
B1 B 0.15429(15) 0.82736(16) 0.72383(15) 0.0171(3) Uani 1 1 d .

loop_
_atom_site_aniso_label
_atom_site_aniso_U_11
_atom_site_aniso_U_22
_atom_site_aniso_U_33
_atom_site_aniso_U_23
_atom_site_aniso_U_13
_atom_site_aniso_U_12
F1 0.0229(5) 0.0335(5) 0.0221(5) -0.0105(4) 0.0025(4) -0.0132(4)
F2 0.0188(4) 0.0340(5) 0.0434(6) -0.0277(5) -0.0119(4) 0.0102(4)
O1 0.0135(5) 0.0157(5) 0.0238(6) -0.0099(4) -0.0007(4) 0.0012(4)
N1 0.0118(6) 0.0158(6) 0.0186(6) -0.0079(5) -0.0042(5) 0.0009(4)
N2 0.0134(6) 0.0153(6) 0.0142(6) -0.0079(5) -0.0014(4) 0.0000(4)
N3 0.0170(6) 0.0235(7) 0.0246(7) -0.0103(6) -0.0060(5) 0.0041(5)
N4 0.0183(6) 0.0247(7) 0.0296(7) -0.0133(6) -0.0037(6) 0.0034(5)
N5 0.0212(6) 0.0205(7) 0.0220(7) -0.0120(6) -0.0001(5) -0.0013(5)
C1 0.0169(7) 0.0133(7) 0.0216(8) -0.0049(6) -0.0074(6) -0.0026(5)
C2 0.0187(7) 0.0163(7) 0.0193(7) -0.0061(6) -0.0079(6) -0.0019(5)
C3 0.0177(7) 0.0140(7) 0.0158(7) -0.0055(6) -0.0051(6) -0.0012(5)
C4 0.0129(6) 0.0148(7) 0.0158(7) -0.0069(5) -0.0030(5) 0.0005(5)
C5 0.0138(6) 0.0104(6) 0.0145(7) -0.0035(5) -0.0029(5) -0.0003(5)
C6 0.0131(6) 0.0124(6) 0.0149(7) -0.0059(5) -0.0033(5) 0.0006(5)
C7 0.0177(7) 0.0145(7) 0.0163(7) -0.0058(6) -0.0055(5) -0.0009(5)
C8 0.0225(7) 0.0153(7) 0.0162(7) -0.0063(6) -0.0065(6) -0.0017(6)
C9 0.0209(7) 0.0141(7) 0.0148(7) -0.0068(6) -0.0023(6) -0.0016(5)
C10 0.0158(7) 0.0218(8) 0.0309(9) -0.0095(7) -0.0080(6) -0.0003(6)
C11 0.0229(8) 0.0313(9) 0.0248(8) -0.0136(7) -0.0114(6) -0.0015(7)
C12 0.0274(9) 0.0381(10) 0.0217(8) -0.0129(8) -0.0115(7) 0.0102(7)
C13 0.0209(7) 0.0257(8) 0.0181(7) -0.0129(6) -0.0066(6) 0.0027(6)
C14 0.0175(7) 0.0298(9) 0.0228(8) -0.0131(7) -0.0090(6) 0.0007(6)
C15 0.0257(8) 0.0259(8) 0.0188(8) -0.0128(6) -0.0070(6) -0.0033(6)
C16 0.0279(8) 0.0322(9) 0.0208(8) -0.0121(7) -0.0100(7) -0.0013(7)
C17 0.0237(8) 0.0248(8) 0.0217(8) -0.0141(7) -0.0012(6) -0.0008(6)
C18 0.0135(6) 0.0168(7) 0.0137(7) -0.0081(6) -0.0055(5) 0.0017(5)
C19 0.0166(7) 0.0154(7) 0.0146(7) -0.0042(6) -0.0022(5) -0.0002(5)
C20 0.0174(7) 0.0141(7) 0.0189(7) -0.0062(6) -0.0049(6) 0.0030(5)
C21 0.0109(6) 0.0181(7) 0.0167(7) -0.0092(6) -0.0043(5) 0.0013(5)
C22 0.0144(7) 0.0159(7) 0.0179(7) -0.0067(6) -0.0013(5) -0.0019(5)
C23 0.0175(7) 0.0127(7) 0.0191(7) -0.0068(6) -0.0044(6) 0.0012(5)
C24 0.0166(7) 0.0160(7) 0.0214(7) -0.0086(6) -0.0034(6) 0.0027(5)
C25 0.0169(7) 0.0149(7) 0.0207(7) -0.0084(6) -0.0054(6) 0.0026(5)
C26 0.0210(7) 0.0222(8) 0.0215(8) -0.0096(6) -0.0063(6) 0.0007(6)
C27 0.0353(9) 0.0273(9) 0.0233(8) -0.0146(7) 0.0090(7) -0.0103(7)
C28 0.0166(7) 0.0203(8) 0.0219(8) -0.0105(6) -0.0016(6) 0.0009(6)
C29 0.0179(7) 0.0228(8) 0.0177(7) -0.0068(6) -0.0025(6) -0.0005(6)
C30 0.0250(8) 0.0185(8) 0.0257(8) -0.0057(6) -0.0070(7) -0.0026(6)
C31 0.0260(8) 0.0239(8) 0.0272(8) -0.0140(7) -0.0109(7) 0.0029(6)
C32 0.0204(7) 0.0285(8) 0.0196(8) -0.0111(7) -0.0050(6) 0.0046(6)
C33 0.0201(7) 0.0193(8) 0.0194(8) -0.0055(6) 0.0011(6) -0.0007(6)
B1 0.0127(7) 0.0202(8) 0.0208(8) -0.0119(7) -0.0027(6) 0.0009(6)

loop_
_atom_type_symbol
_atom_type_description
_atom_type_scat_dispersion_real
_atom_type_scat_dispersion_imag
_atom_type_scat_source
C C 0.0033 0.0016 'International Tables Vol C Tables 4.2.6.8 and 6.1.1.4'
H H 0.0000 0.0000 'International Tables Vol C Tables 4.2.6.8 and 6.1.1.4'
B B 0.0013 0.0007 'International Tables Vol C Tables 4.2.6.8 and 6.1.1.4'
N N 0.0061 0.0033 'International Tables Vol C Tables 4.2.6.8 and 6.1.1.4'
O O 0.0106 0.0060 'International Tables Vol C Tables 4.2.6.8 and 6.1.1.4'
F F 0.0171 0.0103 'International Tables Vol C Tables 4.2.6.8 and 6.1.1.4'

loop_
_geom_angle_atom_site_label_1
_geom_angle_atom_site_label_2
_geom_angle_atom_site_label_3
_geom_angle
C21 O1 C24 117.21(11)
C1 N1 C4 108.11(12)
C1 N1 B1 127.64(12)
C4 N1 B1 124.05(11)
C9 N2 C6 108.20(11)
C9 N2 B1 126.54(12)
C6 N2 B1 124.92(11)
N4 N3 C25 108.80(13)
N3 N4 N5 107.06(12)
C26 N5 N4 110.93(12)
C26 N5 C27 129.54(15)
N4 N5 C27 119.53(13)
N1 C1 C2 109.84(12)
N1 C1 C10 123.43(14)
C2 C1 C10 126.71(13)
C3 C2 C1 107.54(13)
C3 C2 C11 127.07(14)
C1 C2 C11 125.40(13)
C2 C3 C4 106.74(13)
C2 C3 C13 124.56(13)
C4 C3 C13 128.66(12)
C5 C4 N1 120.81(12)
C5 C4 C3 131.37(13)
N1 C4 C3 107.76(12)
C4 C5 C6 121.10(12)
C4 C5 C18 118.19(12)
C6 C5 C18 120.71(12)
N2 C6 C5 119.79(12)
N2 C6 C7 108.03(12)
C5 C6 C7 132.10(13)
C8 C7 C6 106.63(12)
C8 C7 C14 125.28(13)
C6 C7 C14 128.07(13)
C7 C8 C9 107.46(13)
C7 C8 C15 127.17(13)
C9 C8 C15 125.30(14)
N2 C9 C8 109.67(12)
N2 C9 C17 122.37(13)
C8 C9 C17 127.91(14)
C1 C10 H10A 109.5
C1 C10 H10B 109.5
H10A C10 H10B 109.5
C1 C10 H10C 109.5
H10A C10 H10C 109.5
H10B C10 H10C 109.5
C2 C11 C12 113.06(13)
C2 C11 H11A 109.0
C12 C11 H11A 109.0
C2 C11 H11B 109.0
C12 C11 H11B 109.0
H11A C11 H11B 107.8
C11 C12 H12A 109.5
C11 C12 H12B 109.5
H12A C12 H12B 109.5
C11 C12 H12C 109.5
H12A C12 H12C 109.5
H12B C12 H12C 109.5
C3 C13 H13A 109.5
C3 C13 H13B 109.5
H13A C13 H13B 109.5
C3 C13 H13C 109.5
H13A C13 H13C 109.5
H13B C13 H13C 109.5
C7 C14 H14A 109.5
C7 C14 H14B 109.5
H14A C14 H14B 109.5
C7 C14 H14C 109.5
H14A C14 H14C 109.5
H14B C14 H14C 109.5
C8 C15 C16 112.65(13)
C8 C15 H15A 109.1
C16 C15 H15A 109.1
C8 C15 H15B 109.1
C16 C15 H15B 109.1
H15A C15 H15B 107.8
C15 C16 H16A 109.5
C15 C16 H16B 109.5
H16A C16 H16B 109.5
C15 C16 H16C 109.5
H16A C16 H16C 109.5
H16B C16 H16C 109.5
C9 C17 H17A 109.5
C9 C17 H17B 109.5
H17A C17 H17B 109.5
C9 C17 H17C 109.5
H17A C17 H17C 109.5
H17B C17 H17C 109.5
C19 C18 C23 118.75(13)
C19 C18 C5 119.85(12)
C23 C18 C5 121.30(12)
C20 C19 C18 121.32(13)
C20 C19 H19 119.3
C18 C19 H19 119.3
C21 C20 C19 119.08(13)
C21 C20 H20 120.5
C19 C20 H20 120.5
O1 C21 C20 124.54(13)
O1 C21 C22 115.21(12)
C20 C21 C22 120.25(13)
C23 C22 C21 119.91(13)
C23 C22 H22 120.0
C21 C22 H22 120.0
C22 C23 C18 120.62(13)
C22 C23 H23 119.7
C18 C23 H23 119.7
O1 C24 C25 107.25(11)
O1 C24 H24A 110.3
C25 C24 H24A 110.3
O1 C24 H24B 110.3
C25 C24 H24B 110.3
H24A C24 H24B 108.5
N3 C25 C26 108.44(13)
N3 C25 C24 120.65(13)
C26 C25 C24 130.90(14)
N5 C26 C25 104.77(13)
N5 C26 H26 127.6
C25 C26 H26 127.6
N5 C27 C28 114.53(13)
N5 C27 H27A 108.6
C28 C27 H27A 108.6
N5 C27 H27B 108.6
C28 C27 H27B 108.6
H27A C27 H27B 107.6
C29 C28 C33 119.21(14)
C29 C28 C27 123.53(14)
C33 C28 C27 117.25(14)
C28 C29 C30 120.21(14)
C28 C29 H29 119.9
C30 C29 H29 119.9
C31 C30 C29 120.27(15)
C31 C30 H30 119.9
C29 C30 H30 119.9
C32 C31 C30 119.42(15)
C32 C31 H31 120.3
C30 C31 H31 120.3
C33 C32 C31 120.36(15)
C33 C32 H32 119.8
C31 C32 H32 119.8
C32 C33 C28 120.52(14)
C32 C33 H33 119.7
C28 C33 H33 119.7
F2 B1 F1 109.41(12)
F2 B1 N1 110.53(13)
F1 B1 N1 110.04(12)
F2 B1 N2 110.34(12)
F1 B1 N2 109.46(12)
N1 B1 N2 107.03(11)

loop_
_geom_bond_atom_site_label_1
_geom_bond_atom_site_label_2
_geom_bond_distance
F1 B1 1.3966(19)
F2 B1 1.3867(19)
O1 C21 1.3702(17)
O1 C24 1.4389(17)
N1 C1 1.3479(18)
N1 C4 1.4007(18)
N1 B1 1.541(2)
N2 C9 1.3539(18)
N2 C6 1.3979(17)
N2 B1 1.5443(19)
N3 N4 1.3134(18)
N3 C25 1.3612(18)
N4 N5 1.3486(19)
N5 C26 1.344(2)
N5 C27 1.458(2)
C1 C2 1.412(2)
C1 C10 1.497(2)
C2 C3 1.387(2)
C2 C11 1.500(2)
C3 C4 1.432(2)
C3 C13 1.498(2)
C4 C5 1.3983(19)
C5 C6 1.400(2)
C5 C18 1.4888(19)
C6 C7 1.4253(19)
C7 C8 1.399(2)
C7 C14 1.499(2)
C8 C9 1.408(2)
C8 C15 1.501(2)
C9 C17 1.495(2)
C10 H10A 0.9800
C10 H10B 0.9800
C10 H10C 0.9800
C11 C12 1.524(2)
C11 H11A 0.9900
C11 H11B 0.9900
C12 H12A 0.9800
C12 H12B 0.9800
C12 H12C 0.9800
C13 H13A 0.9800
C13 H13B 0.9800
C13 H13C 0.9800
C14 H14A 0.9800
C14 H14B 0.9800
C14 H14C 0.9800
C15 C16 1.526(2)
C15 H15A 0.9900
C15 H15B 0.9900
C16 H16A 0.9800
C16 H16B 0.9800
C16 H16C 0.9800
C17 H17A 0.9800
C17 H17B 0.9800
C17 H17C 0.9800
C18 C19 1.390(2)
C18 C23 1.3943(19)
C19 C20 1.390(2)
C19 H19 0.9500
C20 C21 1.389(2)
C20 H20 0.9500
C21 C22 1.395(2)
C22 C23 1.382(2)
C22 H22 0.9500
C23 H23 0.9500
C24 C25 1.486(2)
C24 H24A 0.9900
C24 H24B 0.9900
C25 C26 1.368(2)
C26 H26 0.9500
C27 C28 1.511(2)
C27 H27A 0.9900
C27 H27B 0.9900
C28 C29 1.382(2)
C28 C33 1.391(2)
C29 C30 1.392(2)
C29 H29 0.9500
C30 C31 1.385(2)
C30 H30 0.9500
C31 C32 1.384(2)
C31 H31 0.9500
C32 C33 1.379(2)
C32 H32 0.9500
C33 H33 0.9500

loop_
_geom_torsion_atom_site_label_1
_geom_torsion_atom_site_label_2
_geom_torsion_atom_site_label_3
_geom_torsion_atom_site_label_4
_geom_torsion
C25 N3 N4 N5 0.43(16)
N3 N4 N5 C26 -0.64(17)
N3 N4 N5 C27 179.31(13)
C4 N1 C1 C2 -1.11(16)
B1 N1 C1 C2 -176.08(13)
C4 N1 C1 C10 177.20(13)
B1 N1 C1 C10 2.2(2)
N1 C1 C2 C3 1.06(16)
C10 C1 C2 C3 -177.18(14)
N1 C1 C2 C11 -178.53(14)
C10 C1 C2 C11 3.2(2)
C1 C2 C3 C4 -0.57(16)
C11 C2 C3 C4 179.01(14)
C1 C2 C3 C13 -178.62(13)
C11 C2 C3 C13 1.0(2)
C1 N1 C4 C5 178.26(13)
B1 N1 C4 C5 -6.5(2)
C1 N1 C4 C3 0.74(15)
B1 N1 C4 C3 175.93(12)
C2 C3 C4 C5 -177.25(14)
C13 C3 C4 C5 0.7(3)
C2 C3 C4 N1 -0.08(15)
C13 C3 C4 N1 177.86(14)
N1 C4 C5 C6 -4.2(2)
C3 C4 C5 C6 172.68(14)
N1 C4 C5 C18 175.21(12)
C3 C4 C5 C18 -7.9(2)
C9 N2 C6 C5 -177.48(12)
B1 N2 C6 C5 8.8(2)
C9 N2 C6 C7 -0.40(15)
B1 N2 C6 C7 -174.13(13)
C4 C5 C6 N2 3.1(2)
C18 C5 C6 N2 -176.27(12)
C4 C5 C6 C7 -173.15(14)
C18 C5 C6 C7 7.5(2)
N2 C6 C7 C8 -0.38(16)
C5 C6 C7 C8 176.21(15)
N2 C6 C7 C14 -178.87(14)
C5 C6 C7 C14 -2.3(3)
C6 C7 C8 C9 0.97(16)
C14 C7 C8 C9 179.52(14)
C6 C7 C8 C15 178.23(14)
C14 C7 C8 C15 -3.2(2)
C6 N2 C9 C8 1.02(16)
B1 N2 C9 C8 174.63(13)
C6 N2 C9 C17 -176.57(13)
B1 N2 C9 C17 -3.0(2)
C7 C8 C9 N2 -1.26(16)
C15 C8 C9 N2 -178.58(13)
C7 C8 C9 C17 176.16(14)
C15 C8 C9 C17 -1.2(2)
C3 C2 C11 C12 -76.4(2)
C1 C2 C11 C12 103.07(17)
C7 C8 C15 C16 -87.94(19)
C9 C8 C15 C16 88.85(18)
C4 C5 C18 C19 -83.17(17)
C6 C5 C18 C19 96.22(17)
C4 C5 C18 C23 93.07(17)
C6 C5 C18 C23 -87.53(17)
C23 C18 C19 C20 -2.2(2)
C5 C18 C19 C20 174.10(13)
C18 C19 C20 C21 0.2(2)
C24 O1 C21 C20 4.80(19)
C24 O1 C21 C22 -174.75(12)
C19 C20 C21 O1 -177.31(13)
C19 C20 C21 C22 2.2(2)
O1 C21 C22 C23 176.91(12)
C20 C21 C22 C23 -2.7(2)
C21 C22 C23 C18 0.6(2)
C19 C18 C23 C22 1.8(2)
C5 C18 C23 C22 -174.49(13)
C21 O1 C24 C25 174.98(12)
N4 N3 C25 C26 -0.09(17)
N4 N3 C25 C24 -178.91(13)
O1 C24 C25 N3 102.01(15)
O1 C24 C25 C26 -76.51(19)
N4 N5 C26 C25 0.57(17)
C27 N5 C26 C25 -179.37(15)
N3 C25 C26 N5 -0.29(17)
C24 C25 C26 N5 178.37(15)
C26 N5 C27 C28 -75.5(2)
N4 N5 C27 C28 104.61(17)
N5 C27 C28 C29 -13.3(2)
N5 C27 C28 C33 167.65(15)
C33 C28 C29 C30 0.1(2)
C27 C28 C29 C30 -178.89(16)
C28 C29 C30 C31 0.4(2)
C29 C30 C31 C32 -0.5(2)
C30 C31 C32 C33 -0.1(2)
C31 C32 C33 C28 0.6(2)
C29 C28 C33 C32 -0.6(2)
C27 C28 C33 C32 178.43(15)
C1 N1 B1 F2 -50.17(19)
C4 N1 B1 F2 135.60(13)
C1 N1 B1 F1 70.79(18)
C4 N1 B1 F1 -103.44(15)
C1 N1 B1 N2 -170.36(13)
C4 N1 B1 N2 15.41(18)
C9 N2 B1 F2 50.43(19)
C6 N2 B1 F2 -136.98(14)
C9 N2 B1 F1 -70.02(18)
C6 N2 B1 F1 102.57(15)
C9 N2 B1 N1 170.75(13)
C6 N2 B1 N1 -16.67(18)
